data_1504647
loop_
_publ_author_name
'Gaddam, Vikram'
'Nagarajan, Rajagopal'

_publ_section_title
;
 An Efficient, one-pot synthesis of isomeric ellipticine derivatives
 through intramolecular imino-Diels-Alder reaction
;
_journal_coden_ASTM ORLEF7
_journal_issue 10
_journal_name_full 'Organic Letters'
_journal_page_first 1975
_journal_page_last 1978
_journal_paper_doi 10.1021/ol800497u
_journal_volume 10
_journal_year 2008
_chemical_formula_moiety 'C26 H22 Cl N3'
_chemical_formula_sum 'C26 H22 Cl N3'
_chemical_formula_weight 411.91
_chemical_name_systematic
; 
 cis-9-chloro-16,16-dimethyl-5,8,8a,15,15a,16-hexahydrobenzo
 [5',6']pyrrolizino [2',1':5,6]pyrido[2,3-c]carbazole 
;
_space_group_IT_number 2
_symmetry_cell_setting triclinic
_symmetry_space_group_name_Hall '-P 1'
_symmetry_space_group_name_H-M 'P -1'
_atom_sites_solution_hydrogens geom
_atom_sites_solution_primary direct
_atom_sites_solution_secondary difmap
_audit_creation_method SHELXL-97
_cell_angle_alpha 67.11(3)
_cell_angle_beta 75.27(3)
_cell_angle_gamma 85.97(3)
_cell_formula_units_Z 4
_cell_length_a 10.840(2)
_cell_length_b 14.299(3)
_cell_length_c 15.854(3)
_cell_measurement_temperature 298(2)
_cell_volume 2188.3(9)
_computing_cell_refinement 'Bruker XSCANS'
_computing_data_collection 'Bruker XSCANS'
_computing_data_reduction 'Bruker SHELXTL'
_computing_molecular_graphics 'Bruker SHELXTL'
_computing_publication_material 'Bruker SHELXTL'
_computing_structure_refinement 'SHELXL-97 (Sheldrick, 1997)'
_computing_structure_solution 'SHELXS-97 (Sheldrick, 1990)'
_diffrn_ambient_temperature 298(2)
_diffrn_measured_fraction_theta_full 0.997
_diffrn_measured_fraction_theta_max 0.997
_diffrn_measurement_device_type 'Bruker P4'
_diffrn_measurement_method '\w scans'
_diffrn_radiation_monochromator graphite
_diffrn_radiation_source 'fine-focus sealed tube'
_diffrn_radiation_type MoK\a
_diffrn_radiation_wavelength 0.71073
_diffrn_reflns_av_R_equivalents 0.0846
_diffrn_reflns_av_sigmaI/netI 0.1377
_diffrn_reflns_limit_h_max 12
_diffrn_reflns_limit_h_min -12
_diffrn_reflns_limit_k_max 17
_diffrn_reflns_limit_k_min -17
_diffrn_reflns_limit_l_max 18
_diffrn_reflns_limit_l_min -18
_diffrn_reflns_number 21101
_diffrn_reflns_theta_full 25.00
_diffrn_reflns_theta_max 25.00
_diffrn_reflns_theta_min 1.44
_exptl_absorpt_coefficient_mu 0.192
_exptl_absorpt_correction_T_max 0.9962
_exptl_absorpt_correction_T_min 0.9238
_exptl_absorpt_correction_type multi-scan
_exptl_absorpt_process_details sadabs
_exptl_crystal_colour colourless
_exptl_crystal_density_diffrn 1.250
_exptl_crystal_density_method 'not measured'
_exptl_crystal_description Needle
_exptl_crystal_F_000 864
_exptl_crystal_size_max 0.42
_exptl_crystal_size_mid 0.10
_exptl_crystal_size_min 0.02
_refine_diff_density_max 0.184
_refine_diff_density_min -0.181
_refine_diff_density_rms 0.042
_refine_ls_extinction_method none
_refine_ls_goodness_of_fit_ref 0.899
_refine_ls_hydrogen_treatment mixed
_refine_ls_matrix_type full
_refine_ls_number_parameters 562
_refine_ls_number_reflns 7671
_refine_ls_number_restraints 4
_refine_ls_restrained_S_all 0.899
_refine_ls_R_factor_all 0.1674
_refine_ls_R_factor_gt 0.0716
_refine_ls_shift/su_max 0.000
_refine_ls_shift/su_mean 0.000
_refine_ls_structure_factor_coef Fsqd
_refine_ls_weighting_details 'calc w=1/[\s^2^(Fo^2^)+(0.0535P)^2^+0.0000P] where P=(Fo^2^+2Fc^2^)/3'
_refine_ls_weighting_scheme calc
_refine_ls_wR_factor_gt 0.1394
_refine_ls_wR_factor_ref 0.1707
_reflns_number_gt 3321
_reflns_number_total 7671
_reflns_threshold_expression >2sigma(I)
_cod_data_source_file ol800497u-file004.cif
_cod_data_source_block rn49
_cod_depositor_comments
;
The following automatic conversions were performed:

'_symmetry_cell_setting' value 'Triclinic' changed to 'triclinic'
according to /home/saulius/struct/CIF-dictionaries/cif_core.dic
dictionary named 'cif_core.dic' version 2.4.1 from 2010-06-29.

Automatic conversion script
Id: cif_fix_values 1715 2011-07-08 13:25:40Z adriana 

 Updated bibliographic information.

 Antanas Vaitkus,
 2019-09-22
;
_cod_original_cell_volume 2188.3(8)
_cod_original_sg_symbol_H-M P-1
_cod_database_code 1504647

loop_
_symmetry_equiv_pos_as_xyz
'x, y, z'
'-x, -y, -z'

loop_
_atom_site_label
_atom_site_type_symbol
_atom_site_fract_x
_atom_site_fract_y
_atom_site_fract_z
_atom_site_U_iso_or_equiv
_atom_site_adp_type
_atom_site_occupancy
_atom_site_symmetry_multiplicity
_atom_site_calc_flag
_atom_site_refinement_flags
Cl1 Cl 1.07920(11) 0.66551(9) 0.08614(8) 0.0776(4) Uani 1 1 d .
N1 N 0.8305(3) 0.8643(3) -0.0005(2) 0.0577(10) Uani 1 1 d .
N2 N 0.7379(4) 0.7495(3) 0.2091(3) 0.0598(10) Uani 1 1 d D
H2N H 0.813(4) 0.760(4) 0.228(4) 0.15(3) Uiso 1 1 d D
N3 N 0.2841(4) 0.7401(3) 0.4630(3) 0.0636(10) Uani 1 1 d D
H3N H 0.279(4) 0.735(4) 0.5264(18) 0.106(18) Uiso 1 1 d D
C1 C 0.9375(4) 0.9212(3) -0.0600(3) 0.0521(11) Uani 1 1 d .
C2 C 0.9512(5) 1.0163(3) -0.1315(3) 0.0686(13) Uani 1 1 d .
H2 H 0.8810 1.0554 -0.1445 0.082 Uiso 1 1 calc R
C3 C 1.0727(5) 1.0506(3) -0.1825(3) 0.0734(14) Uani 1 1 d .
H3 H 1.0854 1.1143 -0.2316 0.088 Uiso 1 1 calc R
C4 C 1.1769(4) 0.9930(4) -0.1629(4) 0.0719(14) Uani 1 1 d .
H4 H 1.2583 1.0190 -0.1984 0.086 Uiso 1 1 calc R
C5 C 1.1632(4) 0.8981(4) -0.0922(3) 0.0636(12) Uani 1 1 d .
H5 H 1.2344 0.8602 -0.0799 0.076 Uiso 1 1 calc R
C6 C 1.0421(4) 0.8596(3) -0.0393(3) 0.0537(11) Uani 1 1 d .
C7 C 0.9916(4) 0.7676(3) 0.0352(3) 0.0550(11) Uani 1 1 d .
C8 C 0.8634(4) 0.7727(3) 0.0573(3) 0.0550(11) Uani 1 1 d .
C9 C 0.7466(4) 0.7212(3) 0.1302(3) 0.0554(11) Uani 1 1 d .
H9 H 0.7449 0.6475 0.1479 0.067 Uiso 1 1 calc R
C10 C 0.6200(4) 0.7516(3) 0.2695(3) 0.0508(11) Uani 1 1 d .
C11 C 0.6255(4) 0.7549(3) 0.3559(3) 0.0548(11) Uani 1 1 d .
H11 H 0.7049 0.7588 0.3670 0.066 Uiso 1 1 calc R
C12 C 0.5194(5) 0.7527(3) 0.4233(3) 0.0589(12) Uani 1 1 d .
H12 H 0.5232 0.7563 0.4798 0.071 Uiso 1 1 calc R
C13 C 0.4042(4) 0.7446(3) 0.4032(3) 0.0495(11) Uani 1 1 d .
C14 C 0.1950(5) 0.7293(3) 0.4199(3) 0.0556(11) Uani 1 1 d .
C15 C 0.0636(5) 0.7154(4) 0.4569(4) 0.0751(14) Uani 1 1 d .
H15 H 0.0262 0.7150 0.5167 0.090 Uiso 1 1 calc R
C16 C -0.0083(5) 0.7026(4) 0.4037(4) 0.0802(15) Uani 1 1 d .
H16 H -0.0962 0.6922 0.4275 0.096 Uiso 1 1 calc R
C17 C 0.0474(5) 0.7048(3) 0.3151(4) 0.0729(14) Uani 1 1 d .
H17 H -0.0036 0.6959 0.2795 0.088 Uiso 1 1 calc R
C18 C 0.1778(4) 0.7198(3) 0.2774(3) 0.0598(12) Uani 1 1 d .
H18 H 0.2133 0.7211 0.2170 0.072 Uiso 1 1 calc R
C19 C 0.2563(4) 0.7330(3) 0.3295(3) 0.0472(10) Uani 1 1 d .
C20 C 0.3926(4) 0.7439(3) 0.3182(3) 0.0478(11) Uani 1 1 d .
C21 C 0.5050(4) 0.7505(3) 0.2462(3) 0.0479(10) Uani 1 1 d .
C22 C 0.5059(4) 0.7571(3) 0.1479(3) 0.0487(11) Uani 1 1 d .
C23 C 0.4552(4) 0.6555(3) 0.1569(3) 0.0621(12) Uani 1 1 d .
H23A H 0.5185 0.6051 0.1705 0.093 Uiso 1 1 calc R
H23B H 0.4363 0.6630 0.0986 0.093 Uiso 1 1 calc R
H23C H 0.3789 0.6346 0.2071 0.093 Uiso 1 1 calc R
C24 C 0.4257(4) 0.8465(3) 0.1006(3) 0.0644(13) Uani 1 1 d .
H24A H 0.4236 0.8478 0.0400 0.097 Uiso 1 1 calc R
H24B H 0.4632 0.9091 0.0927 0.097 Uiso 1 1 calc R
H24C H 0.3403 0.8381 0.1398 0.097 Uiso 1 1 calc R
C25 C 0.6408(4) 0.7744(3) 0.0810(3) 0.0528(11) Uani 1 1 d .
H25 H 0.6390 0.7451 0.0348 0.063 Uiso 1 1 calc R
C26 C 0.6945(4) 0.8832(3) 0.0248(3) 0.0562(11) Uani 1 1 d .
H26A H 0.6614 0.9165 -0.0308 0.067 Uiso 1 1 calc R
H26B H 0.6769 0.9236 0.0633 0.067 Uiso 1 1 calc R
Cl2 Cl 1.34474(12) 0.42813(10) 0.05595(10) 0.0919(5) Uani 1 1 d .
N4 N 1.1020(4) 0.2037(3) 0.2099(3) 0.0639(10) Uani 1 1 d .
N5 N 0.9999(4) 0.3908(3) 0.2435(3) 0.0682(11) Uani 1 1 d D
H5N H 1.055(4) 0.443(3) 0.236(3) 0.104(19) Uiso 1 1 d D
N6 N 0.5323(5) 0.5073(3) 0.3980(3) 0.0727(12) Uani 1 1 d D
H6N H 0.504(5) 0.552(3) 0.432(3) 0.13(2) Uiso 1 1 d D
C27 C 1.2107(5) 0.1501(3) 0.2138(3) 0.0602(12) Uani 1 1 d .
C28 C 1.2295(5) 0.0484(4) 0.2576(3) 0.0743(14) Uani 1 1 d .
H28 H 1.1611 0.0025 0.2928 0.089 Uiso 1 1 calc R
C29 C 1.3545(6) 0.0166(4) 0.2473(4) 0.0881(17) Uani 1 1 d .
H29 H 1.3699 -0.0517 0.2772 0.106 Uiso 1 1 calc R
C30 C 1.4555(5) 0.0834(5) 0.1942(4) 0.0853(16) Uani 1 1 d .
H30 H 1.5380 0.0596 0.1883 0.102 Uiso 1 1 calc R
C31 C 1.4368(5) 0.1842(4) 0.1500(3) 0.0723(14) Uani 1 1 d .
H31 H 1.5062 0.2290 0.1145 0.087 Uiso 1 1 calc R
C32 C 1.3137(4) 0.2192(4) 0.1584(3) 0.0594(12) Uani 1 1 d .
C33 C 1.2602(5) 0.3163(3) 0.1237(3) 0.0618(12) Uani 1 1 d .
C34 C 1.1314(4) 0.3040(3) 0.1560(3) 0.0609(12) Uani 1 1 d .
C35 C 1.0130(4) 0.3622(3) 0.1643(3) 0.0608(12) Uani 1 1 d .
H35 H 1.0100 0.4199 0.1057 0.073 Uiso 1 1 calc R
C36 C 0.8800(5) 0.4198(3) 0.2815(3) 0.0586(12) Uani 1 1 d .
C37 C 0.8779(5) 0.4859(3) 0.3272(3) 0.0675(13) Uani 1 1 d .
H37 H 0.9545 0.5092 0.3295 0.081 Uiso 1 1 calc R
C38 C 0.7656(6) 0.5170(3) 0.3685(3) 0.0718(14) Uani 1 1 d .
H38 H 0.7641 0.5605 0.3997 0.086 Uiso 1 1 calc R
C39 C 0.6543(5) 0.4819(3) 0.3626(3) 0.0610(12) Uani 1 1 d .
C40 C 0.4470(5) 0.4597(3) 0.3762(3) 0.0629(13) Uani 1 1 d .
C41 C 0.3168(5) 0.4684(4) 0.3955(3) 0.0772(16) Uani 1 1 d .
H41 H 0.2768 0.5098 0.4266 0.093 Uiso 1 1 calc R
C42 C 0.2482(5) 0.4149(4) 0.3679(4) 0.0831(16) Uani 1 1 d .
H42 H 0.1597 0.4181 0.3813 0.100 Uiso 1 1 calc R
C43 C 0.3100(5) 0.3557(4) 0.3198(3) 0.0779(15) Uani 1 1 d .
H43 H 0.2623 0.3190 0.3012 0.094 Uiso 1 1 calc R
C44 C 0.4419(5) 0.3499(4) 0.2987(3) 0.0689(14) Uani 1 1 d .
H44 H 0.4814 0.3113 0.2644 0.083 Uiso 1 1 calc R
C45 C 0.5151(4) 0.4004(3) 0.3277(3) 0.0539(11) Uani 1 1 d .
C46 C 0.6496(4) 0.4159(3) 0.3197(3) 0.0520(11) Uani 1 1 d .
C47 C 0.7672(4) 0.3803(3) 0.2782(3) 0.0547(11) Uani 1 1 d .
C48 C 0.7739(4) 0.3078(3) 0.2287(3) 0.0550(11) Uani 1 1 d .
C49 C 0.7227(4) 0.3624(4) 0.1408(3) 0.0713(14) Uani 1 1 d .
H49A H 0.6415 0.3902 0.1583 0.107 Uiso 1 1 calc R
H49B H 0.7128 0.3150 0.1135 0.107 Uiso 1 1 calc R
H49C H 0.7817 0.4162 0.0956 0.107 Uiso 1 1 calc R
C50 C 0.6983(4) 0.2091(3) 0.2952(3) 0.0709(14) Uani 1 1 d .
H50A H 0.7383 0.1740 0.3461 0.106 Uiso 1 1 calc R
H50B H 0.6967 0.1669 0.2609 0.106 Uiso 1 1 calc R
H50C H 0.6126 0.2244 0.3204 0.106 Uiso 1 1 calc R
C51 C 0.9116(4) 0.2790(3) 0.1925(3) 0.0567(12) Uani 1 1 d .
H51 H 0.9129 0.2683 0.1348 0.068 Uiso 1 1 calc R
C52 C 0.9677(4) 0.1844(3) 0.2556(3) 0.0625(12) Uani 1 1 d .
H52A H 0.9492 0.1801 0.3202 0.075 Uiso 1 1 calc R
H52B H 0.9367 0.1227 0.2549 0.075 Uiso 1 1 calc R

loop_
_atom_site_aniso_label
_atom_site_aniso_U_11
_atom_site_aniso_U_22
_atom_site_aniso_U_33
_atom_site_aniso_U_23
_atom_site_aniso_U_13
_atom_site_aniso_U_12
Cl1 0.0719(9) 0.0782(9) 0.0687(8) -0.0163(7) -0.0187(6) 0.0252(7)
N1 0.047(2) 0.052(2) 0.061(2) -0.0121(19) -0.010(2) 0.0096(19)
N2 0.049(3) 0.077(3) 0.051(2) -0.020(2) -0.014(2) 0.001(2)
N3 0.068(3) 0.073(3) 0.052(3) -0.028(2) -0.013(2) 0.007(2)
C1 0.052(3) 0.054(3) 0.053(3) -0.024(2) -0.010(2) -0.003(2)
C2 0.062(3) 0.053(3) 0.077(4) -0.008(3) -0.020(3) -0.001(2)
C3 0.073(4) 0.051(3) 0.082(4) -0.013(3) -0.014(3) -0.005(3)
C4 0.050(3) 0.073(4) 0.086(4) -0.028(3) -0.007(3) -0.007(3)
C5 0.058(3) 0.065(3) 0.073(3) -0.033(3) -0.015(3) 0.003(2)
C6 0.048(3) 0.060(3) 0.059(3) -0.029(3) -0.013(2) 0.004(2)
C7 0.057(3) 0.053(3) 0.050(3) -0.018(2) -0.012(2) 0.015(2)
C8 0.054(3) 0.052(3) 0.050(3) -0.014(2) -0.008(2) 0.008(2)
C9 0.056(3) 0.053(3) 0.054(3) -0.015(2) -0.019(2) 0.011(2)
C10 0.055(3) 0.047(3) 0.043(3) -0.011(2) -0.012(2) 0.009(2)
C11 0.054(3) 0.060(3) 0.055(3) -0.019(2) -0.025(2) 0.003(2)
C12 0.071(4) 0.062(3) 0.049(3) -0.022(2) -0.024(3) 0.009(2)
C13 0.056(3) 0.044(3) 0.047(3) -0.016(2) -0.016(2) 0.010(2)
C14 0.059(3) 0.054(3) 0.051(3) -0.015(2) -0.015(3) 0.001(2)
C15 0.056(4) 0.086(4) 0.065(3) -0.019(3) -0.002(3) 0.007(3)
C16 0.051(3) 0.093(4) 0.083(4) -0.019(3) -0.019(3) -0.001(3)
C17 0.055(3) 0.074(3) 0.086(4) -0.021(3) -0.026(3) -0.001(3)
C18 0.052(3) 0.056(3) 0.062(3) -0.011(2) -0.018(3) 0.001(2)
C19 0.050(3) 0.042(2) 0.044(3) -0.007(2) -0.018(2) 0.001(2)
C20 0.051(3) 0.042(3) 0.048(3) -0.012(2) -0.015(2) -0.001(2)
C21 0.055(3) 0.042(3) 0.045(3) -0.012(2) -0.020(2) 0.007(2)
C22 0.050(3) 0.049(3) 0.045(3) -0.016(2) -0.015(2) 0.008(2)
C23 0.061(3) 0.071(3) 0.055(3) -0.025(2) -0.015(2) -0.006(2)
C24 0.054(3) 0.073(3) 0.059(3) -0.015(2) -0.022(2) 0.008(2)
C25 0.052(3) 0.057(3) 0.045(3) -0.014(2) -0.014(2) 0.002(2)
C26 0.056(3) 0.058(3) 0.052(3) -0.017(2) -0.018(2) 0.009(2)
Cl2 0.0807(10) 0.0732(9) 0.0921(10) -0.0047(7) -0.0115(8) -0.0073(7)
N4 0.059(3) 0.048(3) 0.082(3) -0.022(2) -0.020(2) 0.009(2)
N5 0.069(3) 0.051(3) 0.092(3) -0.032(2) -0.027(2) 0.011(2)
N6 0.099(4) 0.055(3) 0.062(3) -0.029(2) -0.010(2) 0.024(2)
C27 0.065(3) 0.048(3) 0.074(3) -0.028(3) -0.024(3) 0.014(3)
C28 0.081(4) 0.053(3) 0.095(4) -0.034(3) -0.026(3) 0.014(3)
C29 0.087(4) 0.068(4) 0.115(5) -0.035(3) -0.043(4) 0.035(3)
C30 0.066(4) 0.087(4) 0.108(5) -0.040(4) -0.034(3) 0.022(3)
C31 0.066(4) 0.078(4) 0.074(4) -0.032(3) -0.014(3) 0.005(3)
C32 0.055(3) 0.066(3) 0.062(3) -0.029(3) -0.017(3) 0.009(3)
C33 0.069(4) 0.052(3) 0.060(3) -0.015(2) -0.017(3) -0.004(2)
C34 0.055(3) 0.053(3) 0.069(3) -0.019(3) -0.015(3) 0.006(2)
C35 0.065(3) 0.049(3) 0.065(3) -0.020(2) -0.016(2) 0.010(2)
C36 0.079(4) 0.043(3) 0.060(3) -0.021(2) -0.027(3) 0.015(3)
C37 0.083(4) 0.045(3) 0.080(4) -0.023(3) -0.033(3) 0.007(3)
C38 0.109(5) 0.047(3) 0.068(3) -0.028(3) -0.030(3) 0.013(3)
C39 0.085(4) 0.046(3) 0.049(3) -0.019(2) -0.014(3) 0.014(3)
C40 0.078(4) 0.058(3) 0.048(3) -0.020(2) -0.012(3) 0.020(3)
C41 0.080(4) 0.067(4) 0.058(3) -0.013(3) 0.006(3) 0.025(3)
C42 0.071(4) 0.084(4) 0.075(4) -0.020(3) -0.003(3) 0.009(3)
C43 0.065(4) 0.099(4) 0.068(3) -0.033(3) -0.014(3) 0.016(3)
C44 0.070(4) 0.076(3) 0.059(3) -0.029(3) -0.013(3) 0.027(3)
C45 0.062(3) 0.055(3) 0.045(3) -0.021(2) -0.013(2) 0.008(2)
C46 0.069(3) 0.043(3) 0.046(3) -0.018(2) -0.016(2) 0.006(2)
C47 0.071(3) 0.045(3) 0.044(3) -0.012(2) -0.018(2) 0.012(2)
C48 0.059(3) 0.055(3) 0.053(3) -0.024(2) -0.017(2) 0.012(2)
C49 0.068(3) 0.093(4) 0.058(3) -0.036(3) -0.017(3) 0.018(3)
C50 0.067(3) 0.068(3) 0.087(4) -0.041(3) -0.019(3) 0.014(3)
C51 0.058(3) 0.056(3) 0.063(3) -0.029(2) -0.020(2) 0.012(2)
C52 0.059(3) 0.047(3) 0.081(3) -0.027(2) -0.014(3) 0.003(2)

loop_
_atom_type_symbol
_atom_type_description
_atom_type_scat_dispersion_real
_atom_type_scat_dispersion_imag
_atom_type_scat_source
C C 0.0033 0.0000 'International Tables Vol C Tables 4.2.6.8 and 6.1.1.4'
H H 0.0000 0.0000 'International Tables Vol C Tables 4.2.6.8 and 6.1.1.4'
N N 0.0061 0.0000 'International Tables Vol C Tables 4.2.6.8 and 6.1.1.4'
Cl Cl 0.1484 0.0000 'International Tables Vol C Tables 4.2.6.8 and 6.1.1.4'

loop_
_geom_angle_atom_site_label_1
_geom_angle_atom_site_label_2
_geom_angle_atom_site_label_3
_geom_angle
C8 N1 C1 110.3(3)
C8 N1 C26 113.3(3)
C1 N1 C26 135.6(4)
C10 N2 C9 121.0(4)
C10 N2 H2N 116(3)
C9 N2 H2N 122(3)
C14 N3 C13 108.1(4)
C14 N3 H3N 133(3)
C13 N3 H3N 118(3)
N1 C1 C2 131.1(4)
N1 C1 C6 106.1(4)
C2 C1 C6 122.8(4)
C3 C2 C1 117.0(4)
C3 C2 H2 121.5
C1 C2 H2 121.5
C2 C3 C4 121.5(5)
C2 C3 H3 119.3
C4 C3 H3 119.3
C5 C4 C3 121.5(4)
C5 C4 H4 119.3
C3 C4 H4 119.3
C4 C5 C6 119.2(4)
C4 C5 H5 120.4
C6 C5 H5 120.4
C5 C6 C7 135.2(4)
C5 C6 C1 118.0(4)
C7 C6 C1 106.8(4)
C8 C7 C6 108.2(4)
C8 C7 Cl1 126.2(3)
C6 C7 Cl1 125.5(4)
C7 C8 N1 108.6(4)
C7 C8 C9 142.5(4)
N1 C8 C9 108.1(4)
N2 C9 C8 107.2(4)
N2 C9 C25 108.3(3)
C8 C9 C25 101.7(3)
N2 C9 H9 113.0
C8 C9 H9 113.0
C25 C9 H9 113.0
C21 C10 N2 122.5(4)
C21 C10 C11 122.2(4)
N2 C10 C11 115.3(4)
C12 C11 C10 122.1(4)
C12 C11 H11 118.9
C10 C11 H11 118.9
C11 C12 C13 116.1(4)
C11 C12 H12 122.0
C13 C12 H12 122.0
C12 C13 C20 124.4(4)
C12 C13 N3 125.4(4)
C20 C13 N3 110.2(4)
N3 C14 C15 127.4(5)
N3 C14 C19 109.2(4)
C15 C14 C19 123.4(4)
C16 C15 C14 118.4(5)
C16 C15 H15 120.8
C14 C15 H15 120.8
C15 C16 C17 120.4(5)
C15 C16 H16 119.8
C17 C16 H16 119.8
C16 C17 C18 121.6(5)
C16 C17 H17 119.2
C18 C17 H17 119.2
C17 C18 C19 120.3(4)
C17 C18 H18 119.9
C19 C18 H18 119.9
C18 C19 C14 116.0(4)
C18 C19 C20 136.7(4)
C14 C19 C20 107.1(4)
C13 C20 C21 119.0(4)
C13 C20 C19 105.2(4)
C21 C20 C19 135.8(4)
C10 C21 C20 116.0(4)
C10 C21 C22 119.5(4)
C20 C21 C22 124.4(4)
C21 C22 C23 108.4(3)
C21 C22 C25 113.3(3)
C23 C22 C25 106.2(3)
C21 C22 C24 110.3(3)
C23 C22 C24 111.8(3)
C25 C22 C24 106.8(3)
C22 C23 H23A 109.5
C22 C23 H23B 109.5
H23A C23 H23B 109.5
C22 C23 H23C 109.5
H23A C23 H23C 109.5
H23B C23 H23C 109.5
C22 C24 H24A 109.5
C22 C24 H24B 109.5
H24A C24 H24B 109.5
C22 C24 H24C 109.5
H24A C24 H24C 109.5
H24B C24 H24C 109.5
C26 C25 C9 102.9(3)
C26 C25 C22 118.8(3)
C9 C25 C22 114.1(3)
C26 C25 H25 106.8
C9 C25 H25 106.8
C22 C25 H25 106.8
N1 C26 C25 100.4(3)
N1 C26 H26A 111.7
C25 C26 H26A 111.7
N1 C26 H26B 111.7
C25 C26 H26B 111.7
H26A C26 H26B 109.5
C27 N4 C34 110.1(4)
C27 N4 C52 136.8(4)
C34 N4 C52 112.7(4)
C36 N5 C35 117.7(4)
C36 N5 H5N 103(3)
C35 N5 H5N 118(3)
C40 N6 C39 108.8(4)
C40 N6 H6N 121(3)
C39 N6 H6N 130(3)
N4 C27 C28 131.4(5)
N4 C27 C32 107.2(4)
C28 C27 C32 121.4(4)
C27 C28 C29 117.5(5)
C27 C28 H28 121.3
C29 C28 H28 121.3
C30 C29 C28 121.6(5)
C30 C29 H29 119.2
C28 C29 H29 119.2
C31 C30 C29 121.0(5)
C31 C30 H30 119.5
C29 C30 H30 119.5
C30 C31 C32 119.4(5)
C30 C31 H31 120.3
C32 C31 H31 120.3
C31 C32 C27 119.2(4)
C31 C32 C33 134.4(5)
C27 C32 C33 106.4(4)
C34 C33 C32 107.8(4)
C34 C33 Cl2 126.7(4)
C32 C33 Cl2 125.5(4)
C33 C34 N4 108.6(4)
C33 C34 C35 142.0(4)
N4 C34 C35 108.6(4)
N5 C35 C34 107.9(4)
N5 C35 C51 107.6(4)
C34 C35 C51 100.8(3)
N5 C35 H35 113.2
C34 C35 H35 113.2
C51 C35 H35 113.2
C37 C36 N5 116.5(5)
C37 C36 C47 121.8(4)
N5 C36 C47 121.7(4)
C38 C37 C36 121.1(5)
C38 C37 H37 119.5
C36 C37 H37 119.5
C37 C38 C39 117.7(5)
C37 C38 H38 121.1
C39 C38 H38 121.1
C46 C39 C38 124.1(5)
C46 C39 N6 110.1(5)
C38 C39 N6 125.8(5)
N6 C40 C41 127.0(5)
N6 C40 C45 108.6(4)
C41 C40 C45 124.5(5)
C42 C41 C40 118.2(5)
C42 C41 H41 120.9
C40 C41 H41 120.9
C41 C42 C43 119.8(5)
C41 C42 H42 120.1
C43 C42 H42 120.1
C42 C43 C44 121.2(5)
C42 C43 H43 119.4
C44 C43 H43 119.4
C45 C44 C43 121.0(4)
C45 C44 H44 119.5
C43 C44 H44 119.5
C44 C45 C40 115.3(4)
C44 C45 C46 138.3(4)
C40 C45 C46 106.3(4)
C39 C46 C47 118.7(4)
C39 C46 C45 106.2(4)
C47 C46 C45 135.1(4)
C36 C47 C46 116.5(4)
C36 C47 C48 120.0(4)
C46 C47 C48 123.4(4)
C47 C48 C50 110.7(3)
C47 C48 C49 107.5(3)
C50 C48 C49 112.0(4)
C47 C48 C51 113.3(4)
C50 C48 C51 107.3(3)
C49 C48 C51 105.9(3)
C48 C49 H49A 109.5
C48 C49 H49B 109.5
H49A C49 H49B 109.5
C48 C49 H49C 109.5
H49A C49 H49C 109.5
H49B C49 H49C 109.5
C48 C50 H50A 109.5
C48 C50 H50B 109.5
H50A C50 H50B 109.5
C48 C50 H50C 109.5
H50A C50 H50C 109.5
H50B C50 H50C 109.5
C35 C51 C52 103.1(3)
C35 C51 C48 114.4(3)
C52 C51 C48 119.5(4)
C35 C51 H51 106.3
C52 C51 H51 106.3
C48 C51 H51 106.3
N4 C52 C51 100.6(3)
N4 C52 H52A 111.6
C51 C52 H52A 111.6
N4 C52 H52B 111.6
C51 C52 H52B 111.6
H52A C52 H52B 109.4

loop_
_geom_bond_atom_site_label_1
_geom_bond_atom_site_label_2
_geom_bond_distance
Cl1 C7 1.722(4)
N1 C8 1.361(5)
N1 C1 1.369(5)
N1 C26 1.461(5)
N2 C10 1.395(5)
N2 C9 1.436(5)
N2 H2N 0.98(2)
N3 C14 1.365(5)
N3 C13 1.391(5)
N3 H3N 0.966(19)
C1 C2 1.379(6)
C1 C6 1.412(5)
C2 C3 1.367(6)
C2 H2 0.9300
C3 C4 1.378(6)
C3 H3 0.9300
C4 C5 1.371(6)
C4 H4 0.9300
C5 C6 1.382(6)
C5 H5 0.9300
C6 C7 1.411(6)
C7 C8 1.347(5)
C8 C9 1.485(6)
C9 C25 1.541(5)
C9 H9 0.9800
C10 C21 1.390(5)
C10 C11 1.405(5)
C11 C12 1.349(5)
C11 H11 0.9300
C12 C13 1.387(5)
C12 H12 0.9300
C13 C20 1.389(5)
C14 C15 1.391(6)
C14 C19 1.400(5)
C15 C16 1.351(6)
C15 H15 0.9300
C16 C17 1.370(6)
C16 H16 0.9300
C17 C18 1.384(6)
C17 H17 0.9300
C18 C19 1.393(5)
C18 H18 0.9300
C19 C20 1.455(5)
C20 C21 1.422(5)
C21 C22 1.522(5)
C22 C23 1.531(5)
C22 C25 1.543(5)
C22 C24 1.544(5)
C23 H23A 0.9600
C23 H23B 0.9600
C23 H23C 0.9600
C24 H24A 0.9600
C24 H24B 0.9600
C24 H24C 0.9600
C25 C26 1.530(5)
C25 H25 0.9800
C26 H26A 0.9700
C26 H26B 0.9700
Cl2 C33 1.709(4)
N4 C27 1.362(5)
N4 C34 1.364(5)
N4 C52 1.444(5)
N5 C36 1.395(5)
N5 C35 1.437(5)
N5 H5N 0.939(19)
N6 C40 1.367(6)
N6 C39 1.382(6)
N6 H6N 0.97(2)
C27 C28 1.372(6)
C27 C32 1.406(6)
C28 C29 1.388(6)
C28 H28 0.9300
C29 C30 1.368(7)
C29 H29 0.9300
C30 C31 1.362(6)
C30 H30 0.9300
C31 C32 1.385(6)
C31 H31 0.9300
C32 C33 1.422(6)
C33 C34 1.357(5)
C34 C35 1.486(5)
C35 C51 1.530(5)
C35 H35 0.9800
C36 C37 1.393(6)
C36 C47 1.404(6)
C37 C38 1.362(6)
C37 H37 0.9300
C38 C39 1.377(6)
C38 H38 0.9300
C39 C46 1.371(6)
C40 C41 1.374(6)
C40 C45 1.410(6)
C41 C42 1.353(6)
C41 H41 0.9300
C42 C43 1.384(6)
C42 H42 0.9300
C43 C44 1.387(6)
C43 H43 0.9300
C44 C45 1.373(6)
C44 H44 0.9300
C45 C46 1.456(6)
C46 C47 1.435(5)
C47 C48 1.512(5)
C48 C50 1.530(6)
C48 C49 1.531(5)
C48 C51 1.546(5)
C49 H49A 0.9600
C49 H49B 0.9600
C49 H49C 0.9600
C50 H50A 0.9600
C50 H50B 0.9600
C50 H50C 0.9600
C51 C52 1.531(5)
C51 H51 0.9800
C52 H52A 0.9700
C52 H52B 0.9700
